data_4326971
loop_
_publ_author_name
'Chuan-Hung Chuang'
'Chen-Kuo Ou'
'Shan-Tung Liu'
'Anil Kumar'
'Wei-Min Ching'
'Pei-Chun Chiang'
'Mira Anne C. dela Rosa'
'Chen-Hsiung Hung'

_publ_section_title
;
 Ruthenium Complexes of Thiaporphyrin and Dithiaporphyrin
;
_journal_name_full 'Inorganic Chemistry'
_journal_page_first 11947
_journal_page_last 11957
_journal_paper_doi 10.1021/ic200977n
_journal_volume 50
_journal_year 2011
_chemical_formula_sum 'C48 H36 N4 O6 Ru S2'
_chemical_formula_weight 930.00
_chemical_name_systematic
;
 ?
;
_space_group_IT_number 58
_symmetry_cell_setting orthorhombic
_symmetry_space_group_name_Hall '-P 2 2n'
_symmetry_space_group_name_H-M 'P n n m'
_atom_sites_solution_hydrogens geom
_atom_sites_solution_primary direct
_atom_sites_solution_secondary difmap
_audit_creation_method SHELXL-97
_cell_angle_alpha 90.00
_cell_angle_beta 90.00
_cell_angle_gamma 90.00
_cell_formula_units_Z 2
_cell_length_a 18.6072(17)
_cell_length_b 7.8135(7)
_cell_length_c 17.3417(16)
_cell_measurement_temperature 298(2)
_cell_volume 2521.3(4)
_computing_cell_refinement 'Bruker SMART'
_computing_data_collection 'Bruker SMART'
_computing_data_reduction 'Bruker SHELXTL'
_computing_molecular_graphics 'Bruker SHELXTL'
_computing_publication_material 'Bruker SHELXTL'
_computing_structure_refinement 'SHELXL-97 (Sheldrick, 1997)'
_computing_structure_solution 'SHELXS-97 (Sheldrick, 1990)'
_diffrn_ambient_temperature 298(2)
_diffrn_measured_fraction_theta_full 0.996
_diffrn_measured_fraction_theta_max 0.996
_diffrn_measurement_device_type 'CCD area detector'
_diffrn_measurement_method 'phi and omega scans'
_diffrn_radiation_monochromator graphite
_diffrn_radiation_source 'fine-focus sealed tube'
_diffrn_radiation_type MoK\a
_diffrn_radiation_wavelength 0.71073
_diffrn_reflns_av_R_equivalents 0.1254
_diffrn_reflns_av_sigmaI/netI 0.0811
_diffrn_reflns_limit_h_max 20
_diffrn_reflns_limit_h_min -24
_diffrn_reflns_limit_k_max 10
_diffrn_reflns_limit_k_min -9
_diffrn_reflns_limit_l_max 22
_diffrn_reflns_limit_l_min -17
_diffrn_reflns_number 15228
_diffrn_reflns_theta_full 27.53
_diffrn_reflns_theta_max 27.53
_diffrn_reflns_theta_min 2.19
_exptl_absorpt_coefficient_mu 0.440
_exptl_absorpt_correction_T_max 0.9573
_exptl_absorpt_correction_T_min 0.8979
_exptl_absorpt_correction_type empirical
_exptl_absorpt_process_details SADABS
_exptl_crystal_colour Black
_exptl_crystal_density_diffrn 1.225
_exptl_crystal_description Prism
_exptl_crystal_F_000 952
_exptl_crystal_size_max 0.25
_exptl_crystal_size_mid 0.19
_exptl_crystal_size_min 0.10
_platon_squeeze_details
;
;
_refine_diff_density_max 0.824
_refine_diff_density_min -0.786
_refine_diff_density_rms 0.094
_refine_ls_extinction_method none
_refine_ls_goodness_of_fit_ref 0.707
_refine_ls_hydrogen_treatment constr
_refine_ls_matrix_type full
_refine_ls_number_parameters 155
_refine_ls_number_reflns 2996
_refine_ls_number_restraints 0
_refine_ls_restrained_S_all 0.707
_refine_ls_R_factor_all 0.0709
_refine_ls_R_factor_gt 0.0543
_refine_ls_shift/su_max 0.000
_refine_ls_shift/su_mean 0.000
_refine_ls_structure_factor_coef Fsqd
_refine_ls_weighting_details 'calc w=1/[\s^2^(Fo^2^)+(0.1387P)^2^+0.1900P] where P=(Fo^2^+2Fc^2^)/3'
_refine_ls_weighting_scheme calc
_refine_ls_wR_factor_gt 0.1450
_refine_ls_wR_factor_ref 0.1557
_reflns_number_gt 1969
_reflns_number_total 2996
_reflns_threshold_expression >2sigma(I)
_cod_data_source_file ic200977n_si_002_6.cif
_cod_data_source_block h202m-sr
_cod_database_code 4326971

loop_
_symmetry_equiv_pos_as_xyz
'x, y, z'
'-x, -y, z'
'-x+1/2, y+1/2, -z+1/2'
'x+1/2, -y+1/2, -z+1/2'
'-x, -y, -z'
'x, y, -z'
'x-1/2, -y-1/2, z-1/2'
'-x-1/2, y-1/2, z-1/2'

loop_
_atom_site_label
_atom_site_type_symbol
_atom_site_fract_x
_atom_site_fract_y
_atom_site_fract_z
_atom_site_U_iso_or_equiv
_atom_site_adp_type
_atom_site_occupancy
_atom_site_symmetry_multiplicity
_atom_site_calc_flag
_atom_site_refinement_flags
Ru1 Ru 0.5000 0.5000 0.0000 0.04107(19) Uani 1 4 d S
S1 S 0.48040(6) 0.78201(13) 0.0000 0.0443(3) Uani 1 2 d S
N1 N 0.5000 0.5000 0.1193(2) 0.0423(8) Uani 1 2 d S
O1 O 0.3863(2) 0.4550(6) 0.0000 0.0717(15) Uani 1 2 d S
O2 O 0.3716(4) 0.3060(10) 0.0840(4) 0.106(2) Uani 0.50 1 d P
O3 O 0.2926(3) 0.3162(7) 0.0000 0.1138(17) Uani 1 2 d S
N2 N 0.3556(4) 0.3742(12) 0.0208(4) 0.082(3) Uani 0.50 1 d P
C1 C 0.4817(2) 0.5722(5) 0.2471(2) 0.0610(9) Uani 1 1 d .
H1 H 0.4668 0.6321 0.2905 0.073 Uiso 1 1 calc R
C2 C 0.46884(19) 0.6213(4) 0.16806(19) 0.0503(7) Uani 1 1 d .
C3 C 0.42773(17) 0.7670(4) 0.14791(17) 0.0479(7) Uani 1 1 d .
C4 C 0.41911(16) 0.8315(4) 0.07225(19) 0.0482(7) Uani 1 1 d .
C5 C 0.36369(17) 0.9269(5) 0.0397(2) 0.0556(8) Uani 1 1 d .
H5 H 0.3297 0.9853 0.0690 0.067 Uiso 1 1 calc R
C6 C 0.38784(18) 0.8604(4) 0.2096(2) 0.0534(8) Uani 1 1 d .
C7 C 0.3963(2) 1.0353(5) 0.2170(2) 0.0663(10) Uani 1 1 d .
H7 H 0.4264 1.0930 0.1830 0.080 Uiso 1 1 calc R
C8 C 0.33992(19) 0.7806(6) 0.2594(2) 0.0690(10) Uani 1 1 d .
H8 H 0.3315 0.6638 0.2548 0.083 Uiso 1 1 calc R
C9 C 0.3607(2) 1.1271(6) 0.2746(3) 0.0805(13) Uani 1 1 d .
H9 H 0.3681 1.2444 0.2789 0.097 Uiso 1 1 calc R
C10 C 0.3047(2) 0.8734(6) 0.3156(3) 0.0821(13) Uani 1 1 d .
H10 H 0.2731 0.8169 0.3485 0.099 Uiso 1 1 calc R
C11 C 0.3148(2) 1.0463(7) 0.3248(2) 0.0773(12) Uani 1 1 d .
C12 C 0.2779(3) 1.1480(7) 0.3874(3) 0.120(2) Uani 1 1 d .
H12A H 0.2303 1.1038 0.3954 0.180 Uiso 1 1 calc R
H12B H 0.2750 1.2660 0.3722 0.180 Uiso 1 1 calc R
H12C H 0.3049 1.1390 0.4344 0.180 Uiso 1 1 calc R

loop_
_atom_site_aniso_label
_atom_site_aniso_U_11
_atom_site_aniso_U_22
_atom_site_aniso_U_33
_atom_site_aniso_U_23
_atom_site_aniso_U_13
_atom_site_aniso_U_12
Ru1 0.0464(3) 0.0376(3) 0.0392(3) 0.000 0.000 -0.00432(18)
S1 0.0509(6) 0.0398(6) 0.0422(6) 0.000 0.000 -0.0023(4)
N1 0.0453(18) 0.0411(17) 0.040(2) 0.000 0.000 -0.0027(14)
O1 0.033(2) 0.058(3) 0.124(4) 0.000 0.000 -0.0065(16)
O2 0.093(4) 0.123(5) 0.103(5) 0.026(4) 0.008(4) -0.015(4)
O3 0.079(3) 0.126(4) 0.137(5) 0.000 0.000 -0.020(3)
N2 0.073(5) 0.122(7) 0.051(6) -0.022(4) -0.025(3) 0.052(4)
C1 0.073(2) 0.065(2) 0.045(2) -0.0018(16) 0.0054(16) 0.0030(18)
C2 0.0532(17) 0.0528(18) 0.0450(19) -0.0045(13) 0.0017(15) -0.0072(14)
C3 0.0504(16) 0.0483(17) 0.0449(18) -0.0043(13) 0.0047(13) -0.0064(13)
C4 0.0475(16) 0.0434(15) 0.0536(19) -0.0036(13) 0.0043(14) -0.0045(12)
C5 0.0504(18) 0.0511(18) 0.0652(19) -0.0035(16) 0.0066(15) 0.0013(15)
C6 0.0514(18) 0.060(2) 0.0489(19) -0.0051(14) 0.0044(15) 0.0011(14)
C7 0.063(2) 0.071(3) 0.065(2) -0.0067(17) 0.0132(19) 0.0005(17)
C8 0.068(2) 0.077(3) 0.062(2) 0.0050(19) 0.0132(19) -0.0040(19)
C9 0.081(3) 0.081(3) 0.079(3) -0.020(2) 0.008(2) 0.014(2)
C10 0.075(3) 0.115(4) 0.056(3) 0.010(2) 0.021(2) 0.009(2)
C11 0.071(3) 0.106(4) 0.055(3) -0.010(2) 0.006(2) 0.022(2)
C12 0.135(5) 0.154(5) 0.071(3) -0.020(3) 0.030(3) 0.047(4)

loop_
_atom_type_symbol
_atom_type_description
_atom_type_scat_dispersion_real
_atom_type_scat_dispersion_imag
_atom_type_scat_source
C C 0.0033 0.0016 'International Tables Vol C Tables 4.2.6.8 and 6.1.1.4'
H H 0.0000 0.0000 'International Tables Vol C Tables 4.2.6.8 and 6.1.1.4'
N N 0.0061 0.0033 'International Tables Vol C Tables 4.2.6.8 and 6.1.1.4'
O O 0.0106 0.0060 'International Tables Vol C Tables 4.2.6.8 and 6.1.1.4'
Ru Ru -1.2594 0.8363 'International Tables Vol C Tables 4.2.6.8 and 6.1.1.4'
S S 0.1246 0.1234 'International Tables Vol C Tables 4.2.6.8 and 6.1.1.4'

loop_
_geom_angle_atom_site_label_1
_geom_angle_atom_site_label_2
_geom_angle_atom_site_label_3
_geom_angle
_geom_angle_site_symmetry_1
_geom_angle_site_symmetry_3
N1 Ru1 N1 180.0 5_665 .
N1 Ru1 O1 90.0 5_665 5_665
N1 Ru1 O1 90.0 . 5_665
N1 Ru1 O1 90.0 5_665 .
N1 Ru1 O1 90.0 . .
O1 Ru1 O1 180.0 5_665 .
N1 Ru1 S1 90.0 5_665 .
N1 Ru1 S1 90.0 . .
O1 Ru1 S1 89.97(14) 5_665 .
O1 Ru1 S1 90.03(14) . .
N1 Ru1 S1 90.0 5_665 5_665
N1 Ru1 S1 90.0 . 5_665
O1 Ru1 S1 90.04(14) 5_665 5_665
O1 Ru1 S1 89.96(14) . 5_665
S1 Ru1 S1 180.0 . 5_665
C4 S1 C4 92.3(2) . 6
C4 S1 Ru1 109.07(11) . .
C4 S1 Ru1 109.07(11) 6 .
C2 N1 C2 105.5(4) . 2_665
C2 N1 Ru1 127.27(19) . .
C2 N1 Ru1 127.27(19) 2_665 .
N2 O1 N2 46.0(7) 6 .
N2 O1 Ru1 136.1(6) 6 .
N2 O1 Ru1 136.1(6) . .
N2 O3 N2 32.1(7) . 6
N2 N2 O1 67.0(4) 6 .
N2 N2 O2 150.9(5) 6 .
O1 N2 O2 119.0(7) . .
N2 N2 O3 74.0(3) 6 .
O1 N2 O3 133.0(7) . .
O2 N2 O3 107.8(9) . .
C1 C1 C2 108.3(2) 2_665 .
C1 C1 H1 125.9 2_665 .
C2 C1 H1 125.9 . .
C3 C2 N1 128.4(3) . .
C3 C2 C1 122.6(3) . .
N1 C2 C1 109.0(3) . .
C2 C3 C4 125.2(3) . .
C2 C3 C6 119.0(3) . .
C4 C3 C6 115.7(3) . .
C5 C4 C3 130.6(3) . .
C5 C4 S1 108.2(2) . .
C3 C4 S1 121.0(2) . .
C4 C5 C5 113.92(19) . 6
C4 C5 H5 123.0 . .
C5 C5 H5 123.0 6 .
C7 C6 C8 117.4(3) . .
C7 C6 C3 119.6(3) . .
C8 C6 C3 123.1(3) . .
C6 C7 C9 121.3(4) . .
C6 C7 H7 119.3 . .
C9 C7 H7 119.3 . .
C10 C8 C6 120.5(4) . .
C10 C8 H8 119.7 . .
C6 C8 H8 119.7 . .
C11 C9 C7 120.8(4) . .
C11 C9 H9 119.6 . .
C7 C9 H9 119.6 . .
C11 C10 C8 122.3(4) . .
C11 C10 H10 118.9 . .
C8 C10 H10 118.9 . .
C10 C11 C9 117.6(4) . .
C10 C11 C12 122.6(4) . .
C9 C11 C12 119.8(5) . .
C11 C12 H12A 109.5 . .
C11 C12 H12B 109.5 . .
H12A C12 H12B 109.5 . .
C11 C12 H12C 109.5 . .
H12A C12 H12C 109.5 . .
H12B C12 H12C 109.5 . .

loop_
_geom_bond_atom_site_label_1
_geom_bond_atom_site_label_2
_geom_bond_distance
_geom_bond_site_symmetry_2
Ru1 N1 2.069(4) 5_665
Ru1 N1 2.069(4) .
Ru1 O1 2.145(4) 5_665
Ru1 O1 2.145(4) .
Ru1 S1 2.2335(11) .
Ru1 S1 2.2335(11) 5_665
S1 C4 1.738(3) .
S1 C4 1.738(3) 6
N1 C2 1.397(4) .
N1 C2 1.397(4) 2_665
O1 N2 0.924(9) 6
O1 N2 0.924(9) .
O2 N2 1.255(9) .
O3 N2 1.307(9) .
O3 N2 1.307(9) 6
N2 N2 0.722(13) 6
C1 C1 1.317(8) 2_665
C1 C2 1.443(5) .
C1 H1 0.9300 .
C2 C3 1.415(4) .
C3 C4 1.414(4) .
C3 C6 1.492(4) .
C4 C5 1.392(4) .
C5 C5 1.378(7) 6
C5 H5 0.9300 .
C6 C7 1.381(5) .
C6 C8 1.389(5) .
C7 C9 1.397(5) .
C7 H7 0.9300 .
C8 C10 1.381(6) .
C8 H8 0.9300 .
C9 C11 1.374(6) .
C9 H9 0.9300 .
C10 C11 1.372(6) .
C10 H10 0.9300 .
C11 C12 1.511(6) .
C12 H12A 0.9600 .
C12 H12B 0.9600 .
C12 H12C 0.9600 .

loop_
_platon_squeeze_void_nr
_platon_squeeze_void_average_x
_platon_squeeze_void_average_y
_platon_squeeze_void_average_z
_platon_squeeze_void_volume
_platon_squeeze_void_count_electrons
_platon_squeeze_void_content
1 0.000 -0.025 0.000 321 52 ' '
2 0.500 -0.053 0.500 321 52 ' '
